data_7056544
loop_
_publ_author_name
'Seeni, Maharani'
'Vivek Kumar, Sundaravel'
'Almansour, Abdulrahman Ibrahim'
'Kumar, Raju'
'K, Anitha'
'Raju, Ranjith Kumar'

_publ_section_title
;
 Synthesis of penta- and tetra-cyclic cage-like compounds and dispiro
 heterocycles through microwave-assisted solvent-free multi-component
 domino reactions
;
_journal_name_full 'New J. Chem.'
_journal_paper_doi 10.1039/C7NJ01673E
_journal_year 2017
_chemical_formula_moiety 'C24 H24 N2 O3'
_chemical_formula_sum 'C24 H24 N2 O3'
_chemical_formula_weight 388.45
_chemical_melting_point 165
_chemical_name_systematic
5-Benzyl-7a-hydroxy-1-methyl-2,3,5,6,7,7a-hexahydro-1H-3a,7-methano-indeno[2,1-d]pyrrolo[3,2-c]azepine-12,13(4H)-dione
_space_group_crystal_system monoclinic
_space_group_IT_number 14
_space_group_name_Hall '-P 2ybc'
_space_group_name_H-M_alt 'P 1 21/c 1'
_symmetry_space_group_name_Hall '-P 2ybc'
_symmetry_space_group_name_H-M 'P 1 21/c 1'
_atom_sites_solution_hydrogens mixed
_audit_creation_method SHELXL-2014/7
_audit_update_record
;
2017-02-10 deposited with the CCDC.
2017-08-22 downloaded from the CCDC.
;
_cell_angle_alpha 90
_cell_angle_beta 93.5720(10)
_cell_angle_gamma 90
_cell_formula_units_Z 4
_cell_length_a 9.2706(9)
_cell_length_b 19.7818(18)
_cell_length_c 10.5006(10)
_cell_measurement_reflns_used 25
_cell_measurement_temperature 294(2)
_cell_measurement_theta_max 25
_cell_measurement_theta_min 2
_cell_volume 1922.0(3)
_computing_structure_refinement 'SHELXL-2014/7 (Sheldrick, 2014)'
_diffrn_ambient_temperature 294(2)
_diffrn_measured_fraction_theta_full 1.000
_diffrn_measured_fraction_theta_max 1.000
_diffrn_measurement_device_type MACH3-Nonius
_diffrn_measurement_method \w-2\q
_diffrn_radiation_type MoK\a
_diffrn_radiation_wavelength 0.71073
_diffrn_reflns_av_R_equivalents 0.0193
_diffrn_reflns_av_unetI/netI 0.0130
_diffrn_reflns_Laue_measured_fraction_full 1.000
_diffrn_reflns_Laue_measured_fraction_max 1.000
_diffrn_reflns_limit_h_max 11
_diffrn_reflns_limit_h_min -11
_diffrn_reflns_limit_k_max 24
_diffrn_reflns_limit_k_min -24
_diffrn_reflns_limit_l_max 13
_diffrn_reflns_limit_l_min -13
_diffrn_reflns_number 20063
_diffrn_reflns_point_group_measured_fraction_full 1.000
_diffrn_reflns_point_group_measured_fraction_max 1.000
_diffrn_reflns_theta_full 25.242
_diffrn_reflns_theta_max 26.249
_diffrn_reflns_theta_min 2.059
_diffrn_source 'fine-focus sealed tube'
_exptl_absorpt_coefficient_mu 0.089
_exptl_absorpt_correction_T_max 0.9890
_exptl_absorpt_correction_T_min 0.9840
_exptl_absorpt_correction_type psi-scan
_exptl_absorpt_process_details '(North et al., 1968)'
_exptl_crystal_colour colorless
_exptl_crystal_density_diffrn 1.342
_exptl_crystal_density_method 'not measured'
_exptl_crystal_description block
_exptl_crystal_F_000 824
_exptl_crystal_size_max 0.18
_exptl_crystal_size_mid 0.15
_exptl_crystal_size_min 0.12
_refine_diff_density_max 0.274
_refine_diff_density_min -0.207
_refine_diff_density_rms 0.036
_refine_ls_extinction_method none
_refine_ls_goodness_of_fit_ref 1.043
_refine_ls_hydrogen_treatment mixed
_refine_ls_matrix_type full
_refine_ls_number_parameters 267
_refine_ls_number_reflns 3878
_refine_ls_number_restraints 0
_refine_ls_restrained_S_all 1.043
_refine_ls_R_factor_all 0.0434
_refine_ls_R_factor_gt 0.0400
_refine_ls_shift/su_max 0.001
_refine_ls_shift/su_mean 0.000
_refine_ls_structure_factor_coef Fsqd
_refine_ls_weighting_details 'w=1/[\s^2^(Fo^2^)+(0.0556P)^2^+0.5188P] where P=(Fo^2^+2Fc^2^)/3'
_refine_ls_weighting_scheme calc
_refine_ls_wR_factor_gt 0.1059
_refine_ls_wR_factor_ref 0.1092
_reflns_Friedel_coverage 0.000
_reflns_number_gt 3524
_reflns_number_total 3878
_reflns_threshold_expression 'I > 2\s(I)'
_cod_data_source_file c7nj01673e2.cif
_cod_data_source_block ax79m
_cod_database_code 7056544
_shelx_space_group_comment
;
The symmetry employed for this shelxl refinement is uniquely defined
by the following loop, which should always be used as a source of
symmetry information in preference to the above space-group names.
They are only intended as comments.
;

loop_
_space_group_symop_operation_xyz
'x, y, z'
'-x, y+1/2, -z+1/2'
'-x, -y, -z'
'x, -y-1/2, z-1/2'

loop_
_atom_site_label
_atom_site_type_symbol
_atom_site_fract_x
_atom_site_fract_y
_atom_site_fract_z
_atom_site_U_iso_or_equiv
_atom_site_adp_type
_atom_site_occupancy
_atom_site_site_symmetry_order
_atom_site_calc_flag
_atom_site_refinement_flags_posn
_atom_site_refinement_flags_adp
C1 C 0.13803(13) 0.61090(6) 0.65257(11) 0.0322(3) Uani 1 1 d . .
C2 C 0.10286(13) 0.65502(6) 0.76683(12) 0.0357(3) Uani 1 1 d . .
C3 C 0.12101(12) 0.61314(6) 0.88283(11) 0.0347(3) Uani 1 1 d . .
C4 C 0.08998(14) 0.62967(8) 1.00729(13) 0.0456(3) Uani 1 1 d . .
H4 H 0.0504 0.6714 1.0260 0.055 Uiso 1 1 calc R U
C5 C 0.11960(16) 0.58243(9) 1.10187(13) 0.0538(4) Uani 1 1 d . .
H5 H 0.0979 0.5920 1.1853 0.065 Uiso 1 1 calc R U
C6 C 0.18131(17) 0.52088(9) 1.07394(13) 0.0521(4) Uani 1 1 d . .
H6 H 0.2026 0.4902 1.1396 0.063 Uiso 1 1 calc R U
C7 C 0.21201(15) 0.50394(7) 0.95059(12) 0.0425(3) Uani 1 1 d . .
H7 H 0.2532 0.4624 0.9326 0.051 Uiso 1 1 calc R U
C8 C 0.17969(13) 0.55062(6) 0.85466(11) 0.0328(3) Uani 1 1 d . .
C9 C 0.19690(13) 0.54241(6) 0.71343(11) 0.0323(3) Uani 1 1 d . .
C10 C 0.35254(14) 0.53664(7) 0.66915(12) 0.0378(3) Uani 1 1 d . .
H10 H 0.3828 0.4894 0.6621 0.045 Uiso 1 1 calc R U
C11 C 0.46576(14) 0.57892(7) 0.74637(13) 0.0415(3) Uani 1 1 d . .
H11A H 0.4839 0.5588 0.8301 0.050 Uiso 1 1 calc R U
H11B H 0.5556 0.5784 0.7038 0.050 Uiso 1 1 calc R U
C12 C 0.37071(15) 0.68036(7) 0.63922(13) 0.0427(3) Uani 1 1 d . .
H12A H 0.4529 0.6861 0.5875 0.051 Uiso 1 1 calc R U
H12B H 0.3307 0.7247 0.6548 0.051 Uiso 1 1 calc R U
C13 C 0.25634(14) 0.63665(6) 0.56720(11) 0.0365(3) Uani 1 1 d . .
C14 C 0.33226(14) 0.57007(7) 0.53975(12) 0.0411(3) Uani 1 1 d . .
C15 C 0.17964(16) 0.66988(8) 0.45070(13) 0.0473(3) Uani 1 1 d . .
H15A H 0.1977 0.7182 0.4504 0.057 Uiso 1 1 calc R U
H15B H 0.2120 0.6505 0.3725 0.057 Uiso 1 1 calc R U
C16 C 0.02049(16) 0.65534(7) 0.46388(13) 0.0461(3) Uani 1 1 d . .
H16A H -0.0286 0.6954 0.4921 0.055 Uiso 1 1 calc R U
H16B H -0.0253 0.6410 0.3828 0.055 Uiso 1 1 calc R U
C17 C -0.12814(15) 0.59651(9) 0.61177(14) 0.0503(4) Uani 1 1 d . .
H17A H -0.1272 0.5613 0.6748 0.075 Uiso 1 1 calc R U
H17B H -0.1997 0.5864 0.5444 0.075 Uiso 1 1 calc R U
H17C H -0.1509 0.6388 0.6505 0.075 Uiso 1 1 calc R U
C18 C 0.53082(16) 0.69127(8) 0.82480(14) 0.0517(4) Uani 1 1 d . .
H18A H 0.4979 0.7378 0.8216 0.062 Uiso 1 1 calc R U
H18B H 0.6166 0.6887 0.7766 0.062 Uiso 1 1 calc R U
C19 C 0.57308(14) 0.67374(7) 0.96199(13) 0.0418(3) Uani 1 1 d . .
C20 C 0.47875(15) 0.64321(7) 1.04175(14) 0.0448(3) Uani 1 1 d . .
H20 H 0.3872 0.6303 1.0092 0.054 Uiso 1 1 calc R U
C21 C 0.51873(16) 0.63160(8) 1.16904(14) 0.0479(3) Uani 1 1 d . .
H21 H 0.4548 0.6104 1.2210 0.057 Uiso 1 1 calc R U
C22 C 0.65352(17) 0.65145(8) 1.21894(15) 0.0504(4) Uani 1 1 d . .
H22 H 0.6802 0.6441 1.3047 0.061 Uiso 1 1 calc R U
C23 C 0.74812(16) 0.68221(8) 1.14123(16) 0.0535(4) Uani 1 1 d . .
H23 H 0.8387 0.6960 1.1747 0.064 Uiso 1 1 calc R U
C24 C 0.70882(15) 0.69269(8) 1.01361(15) 0.0497(3) Uani 1 1 d . .
H24 H 0.7742 0.7127 0.9615 0.060 Uiso 1 1 calc R U
N1 N 0.01427(11) 0.60100(5) 0.55938(10) 0.0369(2) Uani 1 1 d . .
N2 N 0.41852(11) 0.64898(6) 0.76106(10) 0.0383(3) Uani 1 1 d . .
O1 O 0.11642(12) 0.48501(5) 0.66853(9) 0.0458(3) Uani 1 1 d . .
O2 O 0.06088(12) 0.71311(5) 0.75878(10) 0.0524(3) Uani 1 1 d . .
O3 O 0.36618(14) 0.55010(6) 0.43767(10) 0.0644(3) Uani 1 1 d . .
H1O H 0.075(2) 0.4966(11) 0.600(2) 0.082(7) Uiso 1 1 d . .

loop_
_atom_site_aniso_label
_atom_site_aniso_U_11
_atom_site_aniso_U_22
_atom_site_aniso_U_33
_atom_site_aniso_U_23
_atom_site_aniso_U_13
_atom_site_aniso_U_12
C1 0.0344(6) 0.0334(6) 0.0286(6) -0.0003(5) 0.0005(5) 0.0026(5)
C2 0.0335(6) 0.0371(6) 0.0361(6) -0.0068(5) -0.0002(5) 0.0017(5)
C3 0.0295(6) 0.0436(7) 0.0311(6) -0.0061(5) 0.0033(4) -0.0042(5)
C4 0.0384(7) 0.0620(9) 0.0371(7) -0.0137(6) 0.0084(5) -0.0028(6)
C5 0.0499(8) 0.0841(11) 0.0283(6) -0.0062(7) 0.0103(6) -0.0126(8)
C6 0.0552(8) 0.0690(10) 0.0323(7) 0.0109(6) 0.0038(6) -0.0124(7)
C7 0.0472(7) 0.0449(7) 0.0353(6) 0.0062(5) 0.0027(5) -0.0058(6)
C8 0.0318(6) 0.0393(6) 0.0277(6) -0.0009(5) 0.0035(4) -0.0064(5)
C9 0.0395(6) 0.0300(6) 0.0273(6) -0.0009(4) 0.0021(5) 0.0004(5)
C10 0.0441(7) 0.0373(6) 0.0326(6) 0.0024(5) 0.0080(5) 0.0117(5)
C11 0.0337(6) 0.0513(8) 0.0399(7) 0.0096(6) 0.0050(5) 0.0070(5)
C12 0.0414(7) 0.0447(7) 0.0418(7) 0.0131(6) 0.0012(5) -0.0042(6)
C13 0.0395(6) 0.0401(7) 0.0301(6) 0.0076(5) 0.0028(5) 0.0023(5)
C14 0.0413(7) 0.0498(7) 0.0329(6) 0.0029(5) 0.0091(5) 0.0059(6)
C15 0.0524(8) 0.0535(8) 0.0355(7) 0.0129(6) -0.0011(6) 0.0045(6)
C16 0.0497(8) 0.0462(7) 0.0411(7) 0.0058(6) -0.0075(6) 0.0063(6)
C17 0.0377(7) 0.0673(9) 0.0456(8) -0.0069(7) 0.0003(6) -0.0006(7)
C18 0.0442(8) 0.0584(9) 0.0516(8) 0.0131(7) -0.0032(6) -0.0183(7)
C19 0.0368(6) 0.0408(7) 0.0472(8) 0.0012(6) -0.0025(5) -0.0037(5)
C20 0.0355(7) 0.0500(8) 0.0484(8) 0.0015(6) -0.0011(6) -0.0050(6)
C21 0.0500(8) 0.0484(8) 0.0457(7) -0.0002(6) 0.0056(6) 0.0015(6)
C22 0.0561(9) 0.0484(8) 0.0455(8) -0.0078(6) -0.0073(6) 0.0102(7)
C23 0.0416(7) 0.0559(9) 0.0612(9) -0.0096(7) -0.0125(7) -0.0006(6)
C24 0.0382(7) 0.0517(8) 0.0587(9) -0.0009(7) -0.0012(6) -0.0087(6)
N1 0.0371(5) 0.0424(6) 0.0306(5) -0.0009(4) -0.0022(4) 0.0029(4)
N2 0.0349(5) 0.0420(6) 0.0378(6) 0.0083(4) -0.0003(4) -0.0046(4)
O1 0.0620(6) 0.0355(5) 0.0384(5) -0.0039(4) -0.0093(5) -0.0052(4)
O2 0.0641(6) 0.0393(5) 0.0525(6) -0.0107(4) -0.0061(5) 0.0137(5)
O3 0.0778(8) 0.0813(8) 0.0361(5) 0.0019(5) 0.0195(5) 0.0244(6)

loop_
_atom_type_symbol
_atom_type_description
_atom_type_scat_dispersion_real
_atom_type_scat_dispersion_imag
_atom_type_scat_source
C C 0.0033 0.0016 'International Tables Vol C Tables 4.2.6.8 and 6.1.1.4'
H H 0.0000 0.0000 'International Tables Vol C Tables 4.2.6.8 and 6.1.1.4'
N N 0.0061 0.0033 'International Tables Vol C Tables 4.2.6.8 and 6.1.1.4'
O O 0.0106 0.0060 'International Tables Vol C Tables 4.2.6.8 and 6.1.1.4'

loop_
_geom_angle_atom_site_label_1
_geom_angle_atom_site_label_2
_geom_angle_atom_site_label_3
_geom_angle
N1 C1 C2 113.58(10)
N1 C1 C13 102.12(9)
C2 C1 C13 117.32(10)
N1 C1 C9 112.92(10)
C2 C1 C9 104.84(9)
C13 C1 C9 106.11(9)
O2 C2 C3 127.51(12)
O2 C2 C1 124.49(12)
C3 C2 C1 107.90(10)
C8 C3 C4 120.95(12)
C8 C3 C2 110.50(10)
C4 C3 C2 128.53(12)
C5 C4 C3 118.20(14)
C5 C4 H4 120.9
C3 C4 H4 120.9
C4 C5 C6 120.66(13)
C4 C5 H5 119.7
C6 C5 H5 119.7
C5 C6 C7 121.53(14)
C5 C6 H6 119.2
C7 C6 H6 119.2
C6 C7 C8 118.10(14)
C6 C7 H7 120.9
C8 C7 H7 120.9
C7 C8 C3 120.53(12)
C7 C8 C9 127.67(12)
C3 C8 C9 111.79(10)
O1 C9 C8 109.02(10)
O1 C9 C10 108.72(10)
C8 C9 C10 117.43(10)
O1 C9 C1 112.91(10)
C8 C9 C1 104.48(9)
C10 C9 C1 104.28(9)
C14 C10 C11 106.21(11)
C14 C10 C9 99.89(10)
C11 C10 C9 114.90(10)
C14 C10 H10 111.7
C11 C10 H10 111.7
C9 C10 H10 111.7
N2 C11 C10 111.86(10)
N2 C11 H11A 109.2
C10 C11 H11A 109.2
N2 C11 H11B 109.2
C10 C11 H11B 109.2
H11A C11 H11B 107.9
N2 C12 C13 110.76(10)
N2 C12 H12A 109.5
C13 C12 H12A 109.5
N2 C12 H12B 109.5
C13 C12 H12B 109.5
H12A C12 H12B 108.1
C15 C13 C14 114.65(11)
C15 C13 C12 115.26(11)
C14 C13 C12 105.48(11)
C15 C13 C1 107.16(10)
C14 C13 C1 100.20(10)
C12 C13 C1 113.22(10)
O3 C14 C10 129.23(13)
O3 C14 C13 126.87(12)
C10 C14 C13 103.90(10)
C16 C15 C13 104.62(11)
C16 C15 H15A 110.8
C13 C15 H15A 110.8
C16 C15 H15B 110.8
C13 C15 H15B 110.8
H15A C15 H15B 108.9
N1 C16 C15 106.25(10)
N1 C16 H16A 110.5
C15 C16 H16A 110.5
N1 C16 H16B 110.5
C15 C16 H16B 110.5
H16A C16 H16B 108.7
N1 C17 H17A 109.5
N1 C17 H17B 109.5
H17A C17 H17B 109.5
N1 C17 H17C 109.5
H17A C17 H17C 109.5
H17B C17 H17C 109.5
N2 C18 C19 116.09(11)
N2 C18 H18A 108.3
C19 C18 H18A 108.3
N2 C18 H18B 108.3
C19 C18 H18B 108.3
H18A C18 H18B 107.4
C20 C19 C24 118.14(13)
C20 C19 C18 122.72(12)
C24 C19 C18 119.01(13)
C21 C20 C19 120.98(13)
C21 C20 H20 119.5
C19 C20 H20 119.5
C22 C21 C20 120.04(14)
C22 C21 H21 120.0
C20 C21 H21 120.0
C23 C22 C21 119.70(14)
C23 C22 H22 120.1
C21 C22 H22 120.1
C22 C23 C24 120.12(14)
C22 C23 H23 119.9
C24 C23 H23 119.9
C23 C24 C19 121.00(14)
C23 C24 H24 119.5
C19 C24 H24 119.5
C17 N1 C16 111.98(11)
C17 N1 C1 116.20(10)
C16 N1 C1 107.04(10)
C18 N2 C11 112.33(11)
C18 N2 C12 108.95(10)
C11 N2 C12 112.65(11)
C9 O1 H1O 105.9(15)

loop_
_geom_bond_atom_site_label_1
_geom_bond_atom_site_label_2
_geom_bond_distance
C1 N1 1.4740(15)
C1 C2 1.5350(16)
C1 C13 1.5456(17)
C1 C9 1.5805(16)
C2 O2 1.2145(16)
C2 C3 1.4741(18)
C3 C8 1.3903(18)
C3 C4 1.3945(17)
C4 C5 1.379(2)
C4 H4 0.9300
C5 C6 1.384(2)
C5 H5 0.9300
C6 C7 1.385(2)
C6 H6 0.9300
C7 C8 1.3855(18)
C7 H7 0.9300
C8 C9 1.5101(16)
C9 O1 1.4229(15)
C9 C10 1.5475(17)
C10 C14 1.5123(17)
C10 C11 1.5339(19)
C10 H10 0.9800
C11 N2 1.4646(18)
C11 H11A 0.9700
C11 H11B 0.9700
C12 N2 1.4656(16)
C12 C13 1.5310(19)
C12 H12A 0.9700
C12 H12B 0.9700
C13 C15 1.5251(17)
C13 C14 1.5291(18)
C14 O3 1.2024(16)
C15 C16 1.518(2)
C15 H15A 0.9700
C15 H15B 0.9700
C16 N1 1.4736(17)
C16 H16A 0.9700
C16 H16B 0.9700
C17 N1 1.4642(18)
C17 H17A 0.9600
C17 H17B 0.9600
C17 H17C 0.9600
C18 N2 1.4645(17)
C18 C19 1.509(2)
C18 H18A 0.9700
C18 H18B 0.9700
C19 C20 1.386(2)
C19 C24 1.3902(19)
C20 C21 1.384(2)
C20 H20 0.9300
C21 C22 1.382(2)
C21 H21 0.9300
C22 C23 1.376(2)
C22 H22 0.9300
C23 C24 1.382(2)
C23 H23 0.9300
C24 H24 0.9300
O1 H1O 0.83(2)

loop_
_geom_torsion_atom_site_label_1
_geom_torsion_atom_site_label_2
_geom_torsion_atom_site_label_3
_geom_torsion_atom_site_label_4
_geom_torsion
N1 C1 C2 O2 -59.81(16)
C13 C1 C2 O2 59.08(17)
C9 C1 C2 O2 176.46(12)
N1 C1 C2 C3 116.93(11)
C13 C1 C2 C3 -124.17(11)
C9 C1 C2 C3 -6.79(12)
O2 C2 C3 C8 -176.40(13)
C1 C2 C3 C8 6.98(13)
O2 C2 C3 C4 2.3(2)
C1 C2 C3 C4 -174.28(12)
C8 C3 C4 C5 0.25(19)
C2 C3 C4 C5 -178.37(13)
C3 C4 C5 C6 1.3(2)
C4 C5 C6 C7 -1.6(2)
C5 C6 C7 C8 0.2(2)
C6 C7 C8 C3 1.37(19)
C6 C7 C8 C9 -177.02(12)
C4 C3 C8 C7 -1.63(18)
C2 C3 C8 C7 177.22(11)
C4 C3 C8 C9 176.99(11)
C2 C3 C8 C9 -4.16(14)
C7 C8 C9 O1 57.25(16)
C3 C8 C9 O1 -121.25(11)
C7 C8 C9 C10 -66.90(16)
C3 C8 C9 C10 114.60(12)
C7 C8 C9 C1 178.20(12)
C3 C8 C9 C1 -0.30(13)
N1 C1 C9 O1 -1.48(14)
C2 C1 C9 O1 122.66(10)
C13 C1 C9 O1 -112.54(11)
N1 C1 C9 C8 -119.81(10)
C2 C1 C9 C8 4.33(12)
C13 C1 C9 C8 129.13(10)
N1 C1 C9 C10 116.37(11)
C2 C1 C9 C10 -119.49(10)
C13 C1 C9 C10 5.31(12)
O1 C9 C10 C14 87.72(11)
C8 C9 C10 C14 -147.98(11)
C1 C9 C10 C14 -32.97(12)
O1 C9 C10 C11 -159.12(10)
C8 C9 C10 C11 -34.82(15)
C1 C9 C10 C11 80.19(12)
C14 C10 C11 N2 60.08(13)
C9 C10 C11 N2 -49.31(14)
N2 C12 C13 C15 169.71(11)
N2 C12 C13 C14 -62.75(13)
N2 C12 C13 C1 45.83(15)
N1 C1 C13 C15 25.67(13)
C2 C1 C13 C15 -99.17(13)
C9 C1 C13 C15 144.14(11)
N1 C1 C13 C14 -94.27(10)
C2 C1 C13 C14 140.89(11)
C9 C1 C13 C14 24.19(11)
N1 C1 C13 C12 153.88(10)
C2 C1 C13 C12 29.03(15)
C9 C1 C13 C12 -87.66(12)
C11 C10 C14 O3 110.92(17)
C9 C10 C14 O3 -129.37(16)
C11 C10 C14 C13 -69.37(12)
C9 C10 C14 C13 50.35(12)
C15 C13 C14 O3 18.6(2)
C12 C13 C14 O3 -109.26(16)
C1 C13 C14 O3 133.00(15)
C15 C13 C14 C10 -161.09(11)
C12 C13 C14 C10 71.01(12)
C1 C13 C14 C10 -46.73(12)
C14 C13 C15 C16 103.82(13)
C12 C13 C15 C16 -133.41(13)
C1 C13 C15 C16 -6.40(15)
C13 C15 C16 N1 -15.59(15)
N2 C18 C19 C20 -27.9(2)
N2 C18 C19 C24 156.33(14)
C24 C19 C20 C21 -0.3(2)
C18 C19 C20 C21 -176.11(14)
C19 C20 C21 C22 1.0(2)
C20 C21 C22 C23 -0.6(2)
C21 C22 C23 C24 -0.5(2)
C22 C23 C24 C19 1.2(2)
C20 C19 C24 C23 -0.8(2)
C18 C19 C24 C23 175.14(15)
C15 C16 N1 C17 161.71(12)
C15 C16 N1 C1 33.27(14)
C2 C1 N1 C17 -34.69(15)
C13 C1 N1 C17 -161.98(11)
C9 C1 N1 C17 84.51(13)
C2 C1 N1 C16 91.25(12)
C13 C1 N1 C16 -36.04(12)
C9 C1 N1 C16 -149.54(10)
C19 C18 N2 C11 -65.42(17)
C19 C18 N2 C12 169.04(13)
C10 C11 N2 C18 -174.94(11)
C10 C11 N2 C12 -51.45(14)
C13 C12 N2 C18 178.24(12)
C13 C12 N2 C11 52.89(14)
